data_2200620
loop_
_publ_author_name
'Wolfgang Kliegel'
'J\"org Metge'
'Brian O. Patrick'
'Steven J. Rettig'
'James Trotter'

_publ_section_title
;
 An OBONC five-membered heterocycle
;
_journal_issue 11
_journal_name_full 'Acta Crystallographica Section E'
_journal_page_first o1120
_journal_page_last o1122
_journal_paper_doi 10.1107/S1600536801018037
_journal_volume 57
_journal_year 2001
_chemical_formula_iupac 'C30 H24 B N O3, C2 H6 O'
_chemical_formula_moiety 'C30 H24 B N O3, C2 H6 O'
_chemical_formula_sum 'C32 H30 B N O4'
_chemical_formula_weight 503.40
_space_group_IT_number 2
_symmetry_cell_setting triclinic
_symmetry_space_group_name_Hall '-P 1'
_symmetry_space_group_name_H-M 'P -1'
_cell_angle_alpha 96.780(5)
_cell_angle_beta 93.245(4)
_cell_angle_gamma 82.833(4)
_cell_formula_units_Z 2
_cell_length_a 11.5792(6)
_cell_length_b 13.0972(8)
_cell_length_c 9.0779(5)
_cell_measurement_reflns_used 25
_cell_measurement_temperature 294
_cell_measurement_theta_max 54.4
_cell_measurement_theta_min 43.8
_cell_volume 1355.18(13)
_computing_cell_refinement 'MSC/AFC Diffractometer Control Software'
_computing_data_collection
;
MSC/AFC Diffractometer Control Software
(Molecular Structure Corporation, 1995)
;
_computing_data_reduction 'TEXSAN (Molecular Structure Corporation, 1992--1997)'
_computing_publication_material TEXSAN
_computing_structure_refinement TEXSAN
_computing_structure_solution 'SIR92 (Altomare et al., 1993)'
_diffrn_ambient_temperature 294
_diffrn_measurement_device_type 'Rigaku AFC-6S'
_diffrn_measurement_method \w-2\q
_diffrn_radiation_monochromator graphite
_diffrn_radiation_source 'X-ray tube'
_diffrn_radiation_type 'Cu K\a'
_diffrn_radiation_wavelength 1.5418
_diffrn_reflns_av_R_equivalents .014
_diffrn_reflns_limit_h_max 14
_diffrn_reflns_limit_h_min 0
_diffrn_reflns_limit_k_max 16
_diffrn_reflns_limit_k_min -16
_diffrn_reflns_limit_l_max 11
_diffrn_reflns_limit_l_min -11
_diffrn_reflns_number 5819
_diffrn_reflns_reduction_process 'Lp corrections applied'
_diffrn_reflns_theta_max 77.51
_diffrn_reflns_theta_min 3.42
_diffrn_standards_decay_% 5.65
_diffrn_standards_interval_count 200
_diffrn_standards_number 3
_exptl_absorpt_coefficient_mu .640
_exptl_absorpt_correction_T_max .85
_exptl_absorpt_correction_T_min .73
_exptl_absorpt_correction_type '\y scan'
_exptl_absorpt_process_details '(North et al., 1968)'
_exptl_crystal_colour colorless
_exptl_crystal_density_diffrn 1.234
_exptl_crystal_density_meas ?
_exptl_crystal_description prism
_exptl_crystal_F_000 532
_exptl_crystal_size_max .35
_exptl_crystal_size_mid .35
_exptl_crystal_size_min .25
_refine_diff_density_max .12
_refine_diff_density_min -.14
_refine_ls_extinction_coef 3.12(3)e-5
_refine_ls_extinction_method 'Zachariasen (1967)'
_refine_ls_goodness_of_fit_ref .966
_refine_ls_hydrogen_treatment mixed
_refine_ls_matrix_type full
_refine_ls_number_constraints 0
_refine_ls_number_parameters 374
_refine_ls_number_reflns 3873
_refine_ls_number_restraints 0
_refine_ls_R_factor_all .069
_refine_ls_R_factor_gt .040
_refine_ls_shift/su_max .02
_refine_ls_shift/su_mean .00
_refine_ls_structure_factor_coef F
_refine_ls_weighting_details 'w = 1/\s^2^(F~o~)'
_refine_ls_weighting_scheme sigma
_refine_ls_wR_factor_all .056
_refine_ls_wR_factor_ref .038
_reflns_number_gt 3873
_reflns_number_total 5525
_reflns_threshold_expression I>3\s(I)
_cod_data_source_file cf6117.cif
_cod_data_source_block I
_cod_depositor_comments
;
The following automatic conversions were performed:

'_exptl_crystal_density_meas' value 'not measured' was changed to '?'
- the value is perceived as not measured.

Automatic conversion script
Id: cif_fix_values 3008 2015-01-20 13:52:24Z robertas 
;
_cod_original_formula_sum 'C32 H30 B N O4 '
_cod_database_code 2200620

loop_
_symmetry_equiv_pos_as_xyz
'  +x,  +y,  +z'
'  -x,  -y,  -z'

loop_
_atom_site_label
_atom_site_fract_x
_atom_site_fract_y
_atom_site_fract_z
_atom_site_U_iso_or_equiv
_atom_site_adp_type
_atom_site_calc_flag
_atom_site_calc_attached_atom
_atom_site_refinement_flags
_atom_site_occupancy
O1 .32892(10) .27695(10) .66978(15) .0604(4) Uani d ? . 1.000
O2 .53261(15) .55445(13) .7669(2) .0900(6) Uani d ? . 1.000
O3 .15695(10) .37238(10) .75914(15) .0606(4) Uani d ? . 1.000
O4 .6272(3) .7288(2) .8030(4) .1111(12) Uani d ? . .700
O4a .5797(7) .7307(6) .6482(8) .106(3) Uani d ? . .300
N1 .34582(12) .36503(11) .7649(2) .0463(4) Uani d ? . 1.000
C1 .55368(15) .37424(15) .7090(2) .0495(5) Uani d ? . 1.000
C2 .5859(2) .4688(2) .6879(2) .0612(6) Uani d ? . 1.000
C3 .6734(2) .4776(2) .5903(3) .0722(8) Uani d ? . 1.000
C4 .7313(2) .3920(2) .5195(2) .0704(7) Uani d ? . 1.000
C5 .7052(2) .2918(2) .5392(2) .0598(6) Uani d ? . 1.000
C6 .7694(2) .2019(2) .4702(3) .0780(8) Uani d ? . 1.000
C7 .7460(2) .1068(2) .4927(3) .0929(10) Uani d ? . 1.000
C8 .6569(2) .0972(2) .5850(3) .0872(9) Uani d ? . 1.000
C9 .5925(2) .1821(2) .6535(3) .0671(7) Uani d ? . 1.000
C10 .6147(2) .2828(2) .6349(2) .0529(6) Uani d ? . 1.000
C11 .46600(15) .37034(14) .8233(2) .0496(5) Uani d ? . 1.000
C12 .24801(15) .41491(14) .8113(2) .0469(5) Uani d ? . 1.000
C13 .23238(15) .51235(14) .9101(2) .0464(5) Uani d ? . 1.000
C14 .1573(2) .5200(2) 1.0253(2) .0588(6) Uani d ? . 1.000
C15 .1336(2) .6122(2) 1.1145(2) .0700(7) Uani d ? . 1.000
C16 .1843(2) .6972(2) 1.0879(3) .0693(7) Uani d ? . 1.000
C17 .2575(2) .6906(2) .9733(3) .0678(7) Uani d ? . 1.000
C18 .2829(2) .59853(15) .8840(2) .0576(6) Uani d ? . 1.000
C19 .14490(15) .27566(14) .4953(2) .0518(5) Uani d ? . 1.000
C20 .0864(2) .3651(2) .4456(3) .0694(7) Uani d ? . 1.000
C21 .0431(2) .3685(2) .3003(4) .0913(10) Uani d ? . 1.000
C22 .0592(2) .2828(3) .2003(3) .0906(10) Uani d ? . 1.000
C23 .1157(3) .1926(2) .2441(3) .0886(9) Uani d ? . 1.000
C24 .1575(2) .1890(2) .3903(3) .0711(7) Uani d ? . 1.000
C25 .1670(2) .17198(15) .7359(2) .0536(6) Uani d ? . 1.000
C26 .2456(2) .1184(2) .8300(3) .0744(8) Uani d ? . 1.000
C27 .2175(3) .0329(2) .8920(3) .0874(9) Uani d ? . 1.000
C28 .1113(3) -.0007(2) .8628(3) .0841(9) Uani d ? . 1.000
C29 .0317(2) .0506(2) .7724(3) .0809(9) Uani d ? . 1.000
C30 .0597(2) .1353(2) .7094(3) .0651(7) Uani d ? . 1.000
C31 .5456(6) .8085(4) .7204(6) .110(2) Uani d ? . .750
C31a .600(2) .821(2) .779(3) .107(7) Uiso d ? . .160
C31b .457(4) .800(4) .798(6) .114(12) Uiso d ? . .090
C32 .5216(6) .8964(5) .8174(8) .155(3) Uani d ? . .700
C32a .511(2) .8248(12) .841(2) .162(8) Uani d ? . .300
B1 .1972(2) .2694(2) .6602(3) .0531(6) Uani d ? . 1.000
H1 .561(3) .609(3) .761(4) .160(11) Uiso d ? . 1.000
H2 .6921 .5462 .5738 .087 Uiso c ? . 1.000
H3 .7929 .3991 .4529 .085 Uiso c ? . 1.000
H4 .8318 .2087 .4048 .094 Uiso c ? . 1.000
H5 .7913 .0449 .4444 .111 Uiso c ? . 1.000
H6 .6401 .0280 .6012 .105 Uiso c ? . 1.000
H7 .5296 .1728 .7168 .081 Uiso c ? . 1.000
H8 .4667 .4328 .8942 .059 Uiso c ? . 1.000
H9 .4901 .3090 .8748 .059 Uiso c ? . 1.000
H10 .1207 .4594 1.0437 .071 Uiso c ? . 1.000
H11 .0809 .6171 1.1963 .084 Uiso c ? . 1.000
H12 .1680 .7628 1.1513 .083 Uiso c ? . 1.000
H13 .2923 .7520 .9543 .081 Uiso c ? . 1.000
H14 .3363 .5942 .8028 .069 Uiso c ? . 1.000
H15 .0753 .4282 .5156 .083 Uiso c ? . 1.000
H16 .0009 .4328 .2699 .110 Uiso c ? . 1.000
H17 .0304 .2856 .0970 .109 Uiso c ? . 1.000
H18 .1268 .1304 .1725 .106 Uiso c ? . 1.000
H19 .1971 .1236 .4202 .085 Uiso c ? . 1.000
H20 .3226 .1415 .8531 .089 Uiso c ? . 1.000
H21 .2748 -.0034 .9572 .105 Uiso c ? . 1.000
H22 .0920 -.0611 .9063 .101 Uiso c ? . 1.000
H23 -.0455 .0275 .7520 .097 Uiso c ? . 1.000
H24 .0015 .1705 .6439 .078 Uiso c ? . 1.000
H25 .5841 .8251 .6344 .132 Uiso d ? . .750
H26 .4731 .7798 .6871 .132 Uiso d ? . .750
H27 .5836 .9408 .8162 .186 Uiso d ? . .700
H28 .4470 .9339 .7873 .186 Uiso d ? . .700
H29 .5170 .8772 .9178 .186 Uiso d ? . .700
H30 .6987 .7297 .7791 .133 Uiso d ? . .700

loop_
_atom_site_aniso_label
_atom_site_aniso_U_11
_atom_site_aniso_U_22
_atom_site_aniso_U_33
_atom_site_aniso_U_12
_atom_site_aniso_U_13
_atom_site_aniso_U_23
O1 .0437(7) .0580(8) .0740(9) -.0105(6) .0073(6) -.0227(7)
O2 .0707(11) .0579(10) .144(2) -.0194(8) .0431(10) -.0097(10)
O3 .0406(7) .0584(8) .0782(10) -.0108(6) .0087(6) -.0200(7)
O4 .092(2) .074(2) .174(3) -.0334(15) -.003(2) .021(2)
O4a .126(6) .091(5) .111(5) -.043(4) .017(5) .011(4)
N1 .0407(8) .0481(8) .0489(8) -.0104(6) .0058(6) -.0074(7)
C1 .0386(10) .0577(11) .0517(10) -.0093(8) .0026(8) -.0003(9)
C2 .0456(11) .0628(13) .0752(14) -.0120(9) .0116(10) -.0019(11)
C3 .0563(13) .0764(15) .089(2) -.0181(11) .0144(12) .0145(13)
C4 .0527(13) .098(2) .0635(14) -.0155(12) .0129(10) .0086(12)
C5 .0470(11) .0803(15) .0493(11) -.0059(10) .0048(9) -.0035(10)
C6 .0633(14) .100(2) .0643(14) .0033(13) .0149(11) -.0093(13)
C7 .087(2) .086(2) .095(2) .0171(15) .0246(15) -.0147(15)
C8 .082(2) .0654(15) .109(2) .0055(13) .0191(15) -.0027(14)
C9 .0607(13) .0632(13) .0756(15) -.0017(10) .0103(11) .0023(11)
C10 .0422(10) .0638(12) .0505(11) -.0059(9) -.0002(8) -.0010(9)
C11 .0408(10) .0578(11) .0488(10) -.0087(8) .0018(8) -.0023(8)
C12 .0419(10) .0502(10) .0487(10) -.0098(8) .0072(8) -.0021(8)
C13 .0411(9) .0501(10) .0460(10) -.0056(8) .0025(8) -.0029(8)
C14 .0586(12) .0651(13) .0524(11) -.0088(10) .0124(9) -.0009(10)
C15 .0610(13) .090(2) .0529(12) -.0016(12) .0107(10) -.0145(11)
C16 .0572(13) .0685(14) .0712(14) .0021(11) -.0061(11) -.0239(11)
C17 .0600(13) .0504(12) .090(2) -.0098(10) .0001(12) -.0078(11)
C18 .0510(11) .0553(11) .0661(13) -.0101(9) .0096(9) -.0021(10)
C19 .0437(10) .0463(10) .0667(12) -.0125(8) .0056(9) .0029(9)
C20 .0609(13) .0613(13) .087(2) -.0024(10) .0134(12) .0140(12)
C21 .073(2) .105(2) .101(2) .0012(15) .0036(15) .044(2)
C22 .082(2) .125(3) .075(2) -.037(2) -.0150(14) .038(2)
C23 .120(2) .089(2) .0626(15) -.045(2) -.0049(14) -.0006(13)
C24 .098(2) .0523(12) .0622(13) -.0163(11) -.0053(12) .0018(10)
C25 .0531(11) .0542(11) .0511(11) -.0066(9) .0091(9) -.0082(9)
C26 .0715(15) .082(2) .0700(15) -.0161(12) -.0076(12) .0067(12)
C27 .102(2) .090(2) .070(2) -.004(2) .0011(14) .0205(14)
C28 .100(2) .079(2) .077(2) -.0079(15) .0321(15) .0145(13)
C29 .071(2) .078(2) .100(2) -.0189(13) .0227(14) .0128(14)
C30 .0534(12) .0671(13) .0771(15) -.0118(10) .0102(10) .0094(11)
C31 .124(4) .106(4) .096(4) -.020(3) -.004(3) -.010(3)
C32 .137(5) .128(5) .181(6) .016(4) -.018(4) -.017(5)
C32a .25(2) .090(10) .16(2) -.086(13) .068(14) -.034(10)
B1 .0418(11) .0479(12) .0663(14) -.0073(9) .0062(10) -.0109(10)

loop_
_atom_type_symbol
_atom_type_scat_dispersion_real
_atom_type_scat_dispersion_imag
_atom_type_scat_source
C .017 .009
;International Tables for Crystallography
(1992, Vol. C, Tables 4.2.6.8 and 6.1.1.1)
;
H .000 .000
;International Tables for Crystallography
(1992, Vol. C, Table 6.1.1.2)
;
B .008 .004
;International Tables for Crystallography
(1992, Vol. C, Tables 4.2.6.8 and 6.1.1.1)
;
N .029 .018
;International Tables for Crystallography
(1992, Vol. C, Tables 4.2.6.8 and 6.1.1.1)
;
O .047 .032
;International Tables for Crystallography
(1992, Vol. C, Tables 4.2.6.8 and 6.1.1.1)
;

loop_
_geom_angle_atom_site_label_1
_geom_angle_atom_site_label_2
_geom_angle_atom_site_label_3
_geom_angle
_geom_angle_publ_flag
N1 O1 B1 106.71(12) yes
C2 O2 H1 115(2) no
C12 O3 B1 108.85(13) yes
C31 O4 H30 109.5 no
O1 N1 C11 115.01(13) yes
O1 N1 C12 112.05(13) yes
C11 N1 C12 130.78(15) yes
C2 C1 C10 118.8(2) yes
C2 C1 C11 118.5(2) yes
C10 C1 C11 122.3(2) yes
O2 C2 C1 118.1(2) yes
O2 C2 C3 120.3(2) yes
C1 C2 C3 121.6(2) yes
C2 C3 C4 120.1(2) yes
C2 C3 H2 120.0 no
C4 C3 H2 120.0 no
C3 C4 C5 121.4(2) yes
C3 C4 H3 119.3 no
C5 C4 H3 119.3 no
C4 C5 C6 121.3(2) yes
C4 C5 C10 118.6(2) yes
C6 C5 C10 120.0(2) yes
C5 C6 C7 121.0(2) yes
C5 C6 H4 119.5 no
C7 C6 H4 119.5 no
C6 C7 C8 119.5(2) yes
C6 C7 H5 120.3 no
C8 C7 H5 120.3 no
C7 C8 C9 121.4(2) yes
C7 C8 H6 119.3 no
C9 C8 H6 119.3 no
C8 C9 C10 121.1(2) yes
C8 C9 H7 119.4 no
C10 C9 H7 119.4 no
C1 C10 C5 119.5(2) yes
C1 C10 C9 123.5(2) yes
C5 C10 C9 117.0(2) yes
N1 C11 C1 115.26(15) yes
N1 C11 H8 108.0 no
N1 C11 H9 108.0 no
C1 C11 H8 108.0 no
C1 C11 H9 108.0 no
H8 C11 H9 109.5 no
O3 C12 N1 113.91(15) yes
O3 C12 C13 119.00(15) yes
N1 C12 C13 127.1(2) yes
C12 C13 C14 118.5(2) yes
C12 C13 C18 121.9(2) yes
C14 C13 C18 119.4(2) yes
C13 C14 C15 120.5(2) yes
C13 C14 H10 119.7 no
C15 C14 H10 119.7 no
C14 C15 C16 119.6(2) yes
C14 C15 H11 120.2 no
C16 C15 H11 120.2 no
C15 C16 C17 120.3(2) yes
C15 C16 H12 119.9 no
C17 C16 H12 119.9 no
C16 C17 C18 120.8(2) yes
C16 C17 H13 119.6 no
C18 C17 H13 119.6 no
C13 C18 C17 119.4(2) yes
C13 C18 H14 120.3 no
C17 C18 H14 120.3 no
C20 C19 C24 115.8(2) yes
C20 C19 B1 123.7(2) yes
C24 C19 B1 120.4(2) yes
C19 C20 C21 122.4(2) yes
C19 C20 H15 118.8 no
C21 C20 H15 118.8 no
C20 C21 C22 120.0(3) yes
C20 C21 H16 120.0 no
C22 C21 H16 120.0 no
C21 C22 C23 119.8(3) yes
C21 C22 H17 120.1 no
C23 C22 H17 120.1 no
C22 C23 C24 120.0(2) yes
C22 C23 H18 120.0 no
C24 C23 H18 120.0 no
C19 C24 C23 121.9(2) yes
C19 C24 H19 119.0 no
C23 C24 H19 119.0 no
C26 C25 C30 115.9(2) yes
C26 C25 B1 123.0(2) yes
C30 C25 B1 121.1(2) yes
C25 C26 C27 121.6(2) yes
C25 C26 H20 119.2 no
C27 C26 H20 119.2 no
C26 C27 C28 120.6(2) yes
C26 C27 H21 119.7 no
C28 C27 H21 119.7 no
C27 C28 C29 119.3(2) yes
C27 C28 H22 120.3 no
C29 C28 H22 120.3 no
C28 C29 C30 120.3(2) yes
C28 C29 H23 119.9 no
C30 C29 H23 119.9 no
C25 C30 C29 122.3(2) yes
C25 C30 H24 118.9 no
C29 C30 H24 118.9 no
O4 C31 C32 108.1(5) no
O4 C31 H25 109.8 no
O4 C31 H26 109.8 no
C32 C31 H25 109.8 no
C32 C31 H26 109.8 no
H25 C31 H26 109.5 no
O4 C31a C32a 91(2) no
C31 C32 H27 109.5 no
C31 C32 H28 109.5 no
C31 C32 H29 109.5 no
H27 C32 H28 109.5 no
H27 C32 H29 109.5 no
H28 C32 H29 109.5 no
O1 B1 O3 98.35(13) yes
O1 B1 C19 111.3(2) yes
O1 B1 C25 111.5(2) yes
O3 B1 C19 109.6(2) yes
O3 B1 C25 110.2(2) yes
C19 B1 C25 114.7(2) yes

loop_
_geom_bond_atom_site_label_1
_geom_bond_atom_site_label_2
_geom_bond_site_symmetry_1
_geom_bond_site_symmetry_2
_geom_bond_distance
_geom_bond_publ_flag
O1 N1 . . 1.384(2) yes
O1 B1 . . 1.537(2) yes
O2 C2 . . 1.357(2) yes
O2 H1 . . .83(3) no
O3 C12 . . 1.294(2) yes
O3 B1 . . 1.564(2) yes
O4 C31 . . 1.551(6) no
O4 H30 . . .87 no
O4a C31a . . 1.61(3) no
N1 C11 . . 1.468(2) yes
N1 C12 . . 1.301(2) yes
C1 C2 . . 1.374(3) yes
C1 C10 . . 1.428(3) yes
C1 C11 . . 1.502(2) yes
C2 C3 . . 1.407(3) yes
C3 C4 . . 1.346(3) yes
C3 H2 . . .98 no
C4 C5 . . 1.417(3) yes
C4 H3 . . .98 no
C5 C6 . . 1.411(3) yes
C5 C10 . . 1.423(3) yes
C6 C7 . . 1.348(4) yes
C6 H4 . . .98 no
C7 C8 . . 1.392(4) yes
C7 H5 . . .98 no
C8 C9 . . 1.365(3) yes
C8 H6 . . .98 no
C9 C10 . . 1.405(3) yes
C9 H7 . . .98 no
C11 H8 . . .98 no
C11 H9 . . .98 no
C12 C13 . . 1.468(2) yes
C13 C14 . . 1.385(2) yes
C13 C18 . . 1.385(3) yes
C14 C15 . . 1.379(3) yes
C14 H10 . . .98 no
C15 C16 . . 1.372(3) yes
C15 H11 . . .98 no
C16 C17 . . 1.367(3) yes
C16 H12 . . .98 no
C17 C18 . . 1.381(3) yes
C17 H13 . . .98 no
C18 H14 . . .98 no
C19 C20 . . 1.389(3) yes
C19 C24 . . 1.392(3) yes
C19 B1 . . 1.590(3) yes
C20 C21 . . 1.388(4) yes
C20 H15 . . .98 no
C21 C22 . . 1.359(4) yes
C21 H16 . . .98 no
C22 C23 . . 1.368(4) yes
C22 H17 . . .98 no
C23 C24 . . 1.391(3) yes
C23 H18 . . .98 no
C24 H19 . . .98 no
C25 C26 . . 1.395(3) yes
C25 C30 . . 1.386(3) yes
C25 B1 . . 1.602(3) yes
C26 C27 . . 1.391(3) yes
C26 H20 . . .98 no
C27 C28 . . 1.360(4) yes
C27 H21 . . .98 no
C28 C29 . . 1.365(4) yes
C28 H22 . . .98 no
C29 C30 . . 1.387(3) yes
C29 H23 . . .98 no
C30 H24 . . .98 no
C31 C32 . . 1.373(8) no
C31 H25 . . .98 no
C31 H26 . . .98 no
C31a C32a . . 1.19(3) no
C32 H27 . . .98 no
C32 H28 . . .98 no
C32 H29 . . .98 no

loop_
_geom_contact_atom_site_label_1
_geom_contact_atom_site_label_2
_geom_contact_distance
_geom_contact_site_symmetry_2
_geom_contact_publ_flag
O1 O4a 3.117(7) 2_666 no
O2 O4 2.632(3) . no
O2 O4a 2.784(7) . no
O2 C31b 3.21(5) . no
O2 C31 3.426(6) . no
O2 C32a 3.505(15) . no
O3 C15 3.590(2) 2_567 no
O4 C23 3.334(4) 2_666 no
O4 C24 3.472(4) 2_666 no
O4 C2 3.525(3) . no
O4a C10 3.323(8) 2_666 no
O4a C3 3.346(8) . no
O4a C24 3.390(7) 2_666 no
O4a C2 3.482(8) . no
O4a C19 3.501(7) 2_666 no
O4a C9 3.512(8) 2_666 no
C1 C16 3.542(3) 2_667 no
C4 C15 3.595(3) 2_667 no
C5 C16 3.543(3) 2_667 no
C6 C31b 3.48(5) 2_666 no
C10 C16 3.339(3) 2_667 no
C17 C31b 3.42(5) . no
C23 C31a 3.29(3) 2_666 no
C24 C31a 3.26(3) 2_666 no

loop_
_geom_torsion_atom_site_label_1
_geom_torsion_atom_site_label_2
_geom_torsion_atom_site_label_3
_geom_torsion_atom_site_label_4
_geom_torsion
_geom_torsion_publ_flag
O1 N1 C11 C1 63.2(2) no
O1 N1 C12 O3 -.2(2) no
O1 N1 C12 C13 -178.5(2) no
O1 B1 O3 C12 -3.5(2) no
O1 B1 C19 C20 -99.6(2) no
O1 B1 C19 C24 79.5(2) no
O1 B1 C25 C26 15.2(3) no
O1 B1 C25 C30 -164.2(2) no
O2 C2 C1 C10 -175.5(2) no
O2 C2 C1 C11 -3.0(3) no
O2 C2 C3 C4 175.7(2) no
O3 C12 N1 C11 -162.3(2) no
O3 C12 C13 C14 47.0(3) no
O3 C12 C13 C18 -127.8(2) no
O3 B1 O1 N1 3.3(2) no
O3 B1 C19 C20 8.2(3) no
O3 B1 C19 C24 -172.7(2) no
O3 B1 C25 C26 -92.9(2) no
O3 B1 C25 C30 87.8(2) no
N1 O1 B1 C19 118.2(2) no
N1 O1 B1 C25 -112.3(2) no
N1 C11 C1 C2 98.6(2) no
N1 C11 C1 C10 -89.2(2) no
N1 C12 O3 B1 2.6(2) no
N1 C12 C13 C14 -134.9(2) no
N1 C12 C13 C18 50.4(3) no
C1 C2 C3 C4 -2.9(4) no
C1 C10 C5 C4 -.5(3) no
C1 C10 C5 C6 177.4(2) no
C1 C10 C9 C8 -177.1(2) no
C1 C11 N1 C12 -135.1(2) no
C2 C1 C10 C5 -1.3(3) no
C2 C1 C10 C9 177.1(2) no
C2 C3 C4 C5 .9(4) no
C3 C2 C1 C10 3.0(3) no
C3 C2 C1 C11 175.5(2) no
C3 C4 C5 C6 -177.2(2) no
C3 C4 C5 C10 .7(3) no
C4 C5 C6 C7 178.2(3) no
C4 C5 C10 C9 -179.1(2) no
C5 C6 C7 C8 .2(4) no
C5 C10 C1 C11 -173.5(2) no
C5 C10 C9 C8 1.4(3) no
C6 C5 C10 C9 -1.1(3) no
C6 C7 C8 C9 .0(5) no
C7 C6 C5 C10 .3(4) no
C7 C8 C9 C10 -.9(4) no
C9 C10 C1 C11 4.9(3) no
C11 N1 O1 B1 162.9(2) no
C11 N1 C12 C13 19.4(3) no
C12 O3 B1 C19 -119.8(2) no
C12 O3 B1 C25 113.1(2) no
C12 N1 O1 B1 -2.3(2) no
C12 C13 C14 C15 -175.4(2) no
C12 C13 C18 C17 174.6(2) no
C13 C12 O3 B1 -179.0(2) no
C13 C14 C15 C16 .5(3) no
C13 C18 C17 C16 .8(3) no
C14 C13 C18 C17 -.1(3) no
C14 C15 C16 C17 .3(3) no
C15 C14 C13 C18 -.6(3) no
C15 C16 C17 C18 -.9(4) no
C19 C20 C21 C22 -1.2(4) no
C19 C24 C23 C22 -.7(4) no
C19 B1 C25 C26 142.8(2) no
C19 B1 C25 C30 -36.5(3) no
C20 C19 C24 C23 1.0(3) no
C20 C19 B1 C25 132.7(2) no
C20 C21 C22 C23 1.6(4) no
C21 C20 C19 C24 .0(3) no
C21 C20 C19 B1 179.1(2) no
C21 C22 C23 C24 -.6(4) no
C23 C24 C19 B1 -178.2(2) no
C24 C19 B1 C25 -48.2(3) no
C25 C26 C27 C28 -.4(4) no
C25 C30 C29 C28 -.7(4) no
C26 C25 C30 C29 .0(3) no
C26 C27 C28 C29 -.3(4) no
C27 C26 C25 C30 .5(3) no
C27 C26 C25 B1 -178.9(2) no
C27 C28 C29 C30 .9(4) no
C29 C30 C25 B1 179.4(2) no
